data_7054350
loop_
_publ_author_name
'Sunkari, Sailaja S.'
'Kharediya, Bhagwan'
'Saha, Satyen'
'Elrez, Bahjat'
'Sutter, Jean-Pascal'

_publ_section_title
;
 Chain of dimers to assembly of trimers: temperature and ligand influenced
 formation of novel supramolecular assemblies of Cu(ii) with isomeric
 (aminomethyl) pyridines and azide
;
_journal_issue 8
_journal_name_full 'New Journal of Chemistry'
_journal_page_first 3529
_journal_paper_doi 10.1039/C4NJ00374H
_journal_volume 38
_journal_year 2014
_chemical_formula_moiety 'C12 H16 Cu N10'
_chemical_formula_sum 'C12 H16 Cu N10'
_chemical_formula_weight 363.89
_chemical_name_systematic
;
 ?
;
_space_group_crystal_system monoclinic
_space_group_IT_number 14
_space_group_name_Hall '-P 2ybc'
_space_group_name_H-M_alt 'P 1 21/c 1'
_symmetry_space_group_name_Hall '-P 2ybc'
_symmetry_space_group_name_H-M 'P 1 21/c 1'
_atom_sites_solution_hydrogens geom
_atom_sites_solution_primary direct
_audit_creation_method SHELXL-2014
_cell_angle_alpha 90
_cell_angle_beta 93.735(2)
_cell_angle_gamma 90
_cell_formula_units_Z 2
_cell_length_a 8.6111(2)
_cell_length_b 9.1061(2)
_cell_length_c 9.3794(2)
_cell_measurement_reflns_used 4251
_cell_measurement_temperature 298(2)
_cell_measurement_theta_max 32.2490
_cell_measurement_theta_min 3.1010
_cell_volume 733.91(3)
_computing_cell_refinement
;
CrysAlisPro, Agilent Technologies,
Version 1.171.36.32 (release 02-08-2013 CrysAlis171 .NET)
(compiled Aug  2 2013,16:46:58)
;
_computing_data_collection
;
CrysAlisPro, Agilent Technologies,
Version 1.171.36.32 (release 02-08-2013 CrysAlis171 .NET)
(compiled Aug  2 2013,16:46:58)
;
_computing_data_reduction
;
CrysAlisPro, Agilent Technologies,
Version 1.171.36.32 (release 02-08-2013 CrysAlis171 .NET)
(compiled Aug  2 2013,16:46:58)
;
_computing_molecular_graphics ORTEP-III
_computing_publication_material 'SHELXL-2014 (Sheldrick, 2014)'
_computing_structure_refinement 'SHELXL-2014 (Sheldrick, 2014)'
_computing_structure_solution 'SHELXS-2014 (Sheldrick, 2014)'
_diffrn_ambient_temperature 298(2)
_diffrn_detector_area_resol_mean 16.0938
_diffrn_measured_fraction_theta_full 0.995
_diffrn_measured_fraction_theta_max 0.997
_diffrn_measurement_device_type 'Xcalibur, Eos'
_diffrn_measurement_method '\w scans'
_diffrn_radiation_type MoK\a
_diffrn_radiation_wavelength 0.71073
_diffrn_reflns_av_R_equivalents 0.0212
_diffrn_reflns_av_unetI/netI 0.0208
_diffrn_reflns_Laue_measured_fraction_full 0.995
_diffrn_reflns_Laue_measured_fraction_max 0.997
_diffrn_reflns_limit_h_max 12
_diffrn_reflns_limit_h_min -12
_diffrn_reflns_limit_k_max 13
_diffrn_reflns_limit_k_min -13
_diffrn_reflns_limit_l_max 12
_diffrn_reflns_limit_l_min -13
_diffrn_reflns_number 7628
_diffrn_reflns_point_group_measured_fraction_full 0.995
_diffrn_reflns_point_group_measured_fraction_max 0.997
_diffrn_reflns_theta_full 25.000
_diffrn_reflns_theta_max 30.558
_diffrn_reflns_theta_min 2.370
_diffrn_source 'Enhance (Mo) X-ray Source'
_exptl_absorpt_coefficient_mu 1.505
_exptl_absorpt_correction_T_max 1.00000
_exptl_absorpt_correction_T_min 0.98851
_exptl_absorpt_correction_type multi-scan
_exptl_absorpt_process_details
;
CrysAlisPro, Agilent Technologies,
Version 1.171.36.32 (release 02-08-2013 CrysAlis171 .NET)
(compiled Aug  2 2013,16:46:58)
Empirical absorption correction using spherical harmonics,
 implemented in SCALE3 ABSPACK scaling algorithm.
;
_exptl_crystal_colour BLUE
_exptl_crystal_density_diffrn 1.647
_exptl_crystal_description block
_exptl_crystal_F_000 374
_exptl_crystal_size_max 0.300
_exptl_crystal_size_mid 0.300
_exptl_crystal_size_min 0.200
_refine_diff_density_max 0.282
_refine_diff_density_min -0.366
_refine_diff_density_rms 0.052
_refine_ls_extinction_method none
_refine_ls_goodness_of_fit_ref 1.197
_refine_ls_hydrogen_treatment constr
_refine_ls_matrix_type full
_refine_ls_number_parameters 106
_refine_ls_number_reflns 2238
_refine_ls_number_restraints 0
_refine_ls_restrained_S_all 1.197
_refine_ls_R_factor_all 0.0311
_refine_ls_R_factor_gt 0.0248
_refine_ls_shift/su_max 0.007
_refine_ls_shift/su_mean 0.001
_refine_ls_structure_factor_coef Fsqd
_refine_ls_weighting_details 'w=1/[\s^2^(Fo^2^)+(0.0369P)^2^] where P=(Fo^2^+2Fc^2^)/3'
_refine_ls_weighting_scheme calc
_refine_ls_wR_factor_gt 0.0688
_refine_ls_wR_factor_ref 0.0717
_reflns_Friedel_coverage 0.000
_reflns_number_gt 1932
_reflns_number_total 2238
_reflns_threshold_expression 'I > 2\s(I)'
_cod_duplicate_entry 7054188
_cod_data_source_file c4nj00374h2.cif
_cod_data_source_block shelx
_cod_database_code 7054350
_shelx_space_group_comment
;
The symmetry employed for this shelxl refinement is uniquely defined
by the following loop, which should always be used as a source of
symmetry information in preference to the above space-group names.
They are only intended as comments.
;
_shelx_estimated_absorpt_t_min 0.661
_shelx_estimated_absorpt_t_max 0.753
_shelxl_version_number 2014-3

loop_
_space_group_symop_operation_xyz
'x, y, z'
'-x, y+1/2, -z+1/2'
'-x, -y, -z'
'x, -y-1/2, z-1/2'

loop_
_atom_site_label
_atom_site_type_symbol
_atom_site_fract_x
_atom_site_fract_y
_atom_site_fract_z
_atom_site_U_iso_or_equiv
_atom_site_adp_type
_atom_site_occupancy
_atom_site_site_symmetry_order
_atom_site_calc_flag
_atom_site_refinement_flags_posn
_atom_site_refinement_flags_adp
_atom_site_refinement_flags_occupancy
Cu1 Cu 0.5000 0.0000 0.0000 0.02290(8) Uani 1 2 d S . P
N1 N 0.72110(12) 0.04317(11) 0.07862(11) 0.0204(2) Uani 1 1 d . . .
N2 N 0.57771(12) 0.09549(12) -0.17386(10) 0.0244(2) Uani 1 1 d . . .
HN2A H 0.6146 0.0277 -0.2311 0.029 Uiso 1 1 calc R U .
HN2B H 0.5002 0.1426 -0.2218 0.029 Uiso 1 1 calc R U .
N3 N 0.59496(15) -0.24500(14) -0.08364(13) 0.0364(3) Uani 1 1 d . . .
N4 N 0.65276(13) -0.33026(13) -0.00264(12) 0.0317(2) Uani 1 1 d . . .
N5 N 0.7123(2) -0.4163(2) 0.07512(17) 0.0637(5) Uani 1 1 d . . .
C1 C 0.79364(14) 0.14294(12) 0.00122(13) 0.0217(2) Uani 1 1 d . . .
C2 C 0.94439(15) 0.18893(14) 0.03918(14) 0.0269(3) Uani 1 1 d . . .
H2 H 0.9922 0.2592 -0.0151 0.032 Uiso 1 1 calc R U .
C3 C 1.02242(15) 0.12893(14) 0.15867(15) 0.0284(3) Uani 1 1 d . . .
H3 H 1.1234 0.1584 0.1861 0.034 Uiso 1 1 calc R U .
C4 C 0.94848(17) 0.02454(14) 0.23688(15) 0.0274(3) Uani 1 1 d . . .
H4 H 0.9991 -0.0178 0.3173 0.033 Uiso 1 1 calc R U .
C5 C 0.79818(17) -0.01599(13) 0.19380(15) 0.0246(3) Uani 1 1 d . . .
H5 H 0.7487 -0.0866 0.2463 0.030 Uiso 1 1 calc R U .
C6 C 0.70209(15) 0.20007(15) -0.12841(14) 0.0280(3) Uani 1 1 d . . .
H6A H 0.6566 0.2943 -0.1068 0.034 Uiso 1 1 calc R U .
H6B H 0.7706 0.2142 -0.2053 0.034 Uiso 1 1 calc R U .

loop_
_atom_site_aniso_label
_atom_site_aniso_U_11
_atom_site_aniso_U_22
_atom_site_aniso_U_33
_atom_site_aniso_U_23
_atom_site_aniso_U_13
_atom_site_aniso_U_12
Cu1 0.01896(12) 0.02957(13) 0.01972(12) 0.00705(8) -0.00218(8) -0.00626(8)
N1 0.0192(5) 0.0199(4) 0.0220(5) 0.0012(4) 0.0004(4) -0.0017(4)
N2 0.0231(5) 0.0292(5) 0.0207(5) 0.0045(4) -0.0005(4) -0.0031(4)
N3 0.0431(7) 0.0331(6) 0.0322(6) -0.0042(5) -0.0027(5) 0.0021(5)
N4 0.0288(6) 0.0408(6) 0.0253(5) -0.0063(5) 0.0009(4) -0.0040(5)
N5 0.0662(11) 0.0760(12) 0.0470(9) 0.0175(9) -0.0099(8) 0.0079(10)
C1 0.0221(5) 0.0207(5) 0.0225(5) -0.0005(4) 0.0021(4) -0.0015(4)
C2 0.0241(6) 0.0257(6) 0.0312(6) -0.0016(5) 0.0045(5) -0.0054(5)
C3 0.0199(5) 0.0301(6) 0.0348(7) -0.0082(5) -0.0020(5) -0.0023(5)
C4 0.0252(6) 0.0283(6) 0.0276(6) -0.0024(5) -0.0056(5) 0.0042(5)
C5 0.0253(6) 0.0245(6) 0.0237(6) 0.0035(4) -0.0004(5) 0.0004(5)
C6 0.0266(6) 0.0298(6) 0.0274(6) 0.0092(5) 0.0010(5) -0.0065(5)

loop_
_atom_type_symbol
_atom_type_description
_atom_type_scat_dispersion_real
_atom_type_scat_dispersion_imag
_atom_type_scat_source
C C 0.0033 0.0016 'International Tables Vol C Tables 4.2.6.8 and 6.1.1.4'
H H 0.0000 0.0000 'International Tables Vol C Tables 4.2.6.8 and 6.1.1.4'
N N 0.0061 0.0033 'International Tables Vol C Tables 4.2.6.8 and 6.1.1.4'
Cu Cu 0.3201 1.2651 'International Tables Vol C Tables 4.2.6.8 and 6.1.1.4'

loop_
_geom_angle_atom_site_label_1
_geom_angle_atom_site_label_2
_geom_angle_atom_site_label_3
_geom_angle
_geom_angle_site_symmetry_1
_geom_angle_site_symmetry_3
_geom_angle_publ_flag
N2 Cu1 N2 180.00(7) 3_655 . y
N2 Cu1 N1 98.24(4) 3_655 . y
N2 Cu1 N1 81.76(4) . . y
N2 Cu1 N1 81.76(4) 3_655 3_655 y
N2 Cu1 N1 98.24(4) . 3_655 y
N1 Cu1 N1 180.00(6) . 3_655 y
N2 Cu1 N3 89.91(4) 3_655 3_655 y
N2 Cu1 N3 90.09(4) . 3_655 y
N1 Cu1 N3 91.78(4) . 3_655 y
N1 Cu1 N3 88.22(4) 3_655 3_655 y
N2 Cu1 N3 90.09(4) 3_655 . y
N2 Cu1 N3 89.91(4) . . y
N1 Cu1 N3 88.22(4) . . y
N1 Cu1 N3 91.78(4) 3_655 . y
N3 Cu1 N3 180.00(7) 3_655 . y
C5 N1 C1 118.91(11) . . ?
C5 N1 Cu1 128.00(9) . . ?
C1 N1 Cu1 113.09(8) . . ?
C6 N2 Cu1 108.66(7) . . ?
C6 N2 HN2A 110.0 . . ?
Cu1 N2 HN2A 110.0 . . ?
C6 N2 HN2B 110.0 . . ?
Cu1 N2 HN2B 110.0 . . ?
HN2A N2 HN2B 108.3 . . ?
N4 N3 Cu1 121.11(9) . . ?
N5 N4 N3 178.33(16) . . ?
N1 C1 C2 121.72(11) . . ?
N1 C1 C6 115.79(10) . . ?
C2 C1 C6 122.49(11) . . ?
C3 C2 C1 119.09(12) . . ?
C3 C2 H2 120.5 . . ?
C1 C2 H2 120.5 . . ?
C2 C3 C4 119.10(12) . . ?
C2 C3 H3 120.4 . . ?
C4 C3 H3 120.4 . . ?
C5 C4 C3 118.96(13) . . ?
C5 C4 H4 120.5 . . ?
C3 C4 H4 120.5 . . ?
N1 C5 C4 122.19(12) . . ?
N1 C5 H5 118.9 . . ?
C4 C5 H5 118.9 . . ?
N2 C6 C1 110.12(10) . . ?
N2 C6 H6A 109.6 . . ?
C1 C6 H6A 109.6 . . ?
N2 C6 H6B 109.6 . . ?
C1 C6 H6B 109.6 . . ?
H6A C6 H6B 108.2 . . ?

loop_
_geom_bond_atom_site_label_1
_geom_bond_atom_site_label_2
_geom_bond_distance
_geom_bond_site_symmetry_2
_geom_bond_publ_flag
Cu1 N2 2.0013(10) 3_655 y
Cu1 N2 2.0013(10) . y
Cu1 N1 2.0348(10) . y
Cu1 N1 2.0348(10) 3_655 y
Cu1 N3 2.5189(12) 3_655 y
Cu1 N3 2.5189(12) . y
N1 C5 1.3433(17) . ?
N1 C1 1.3422(14) . ?
N2 C6 1.4752(16) . ?
N2 HN2A 0.8900 . ?
N2 HN2B 0.8900 . ?
N3 N4 1.1741(16) . ?
N4 N5 1.1658(19) . ?
C1 C2 1.3882(17) . ?
C1 C6 1.4985(18) . ?
C2 C3 1.3813(19) . ?
C2 H2 0.9300 . ?
C3 C4 1.3812(19) . ?
C3 H3 0.9300 . ?
C4 C5 1.381(2) . ?
C4 H4 0.9300 . ?
C5 H5 0.9300 . ?
C6 H6A 0.9700 . ?
C6 H6B 0.9700 . ?

loop_
_geom_hbond_atom_site_label_D
_geom_hbond_atom_site_label_H
_geom_hbond_atom_site_label_A
_geom_hbond_distance_DH
_geom_hbond_distance_HA
_geom_hbond_distance_DA
_geom_hbond_angle_DHA
_geom_hbond_site_symmetry_A
N2 HN2A N5 0.89 2.29 3.147(2) 161.8 4
N2 HN2B N3 0.89 2.20 3.0089(16) 150.3 2_654
